data_7060207
loop_
_publ_author_name
'Miura, Youhei'
'Kobayashi, Kotaro'
'Yoshioka, Naoki'

_publ_section_title
;
 V-shaped fluorophores with a 1-methyl-4,5-bis(arylethynyl)imidazole
 skeleton displaying solid-state fluorescence, acid responsiveness, and
 remarkable fluorescence solvatochromism
;
_journal_issue 2
_journal_name_full 'New Journal of Chemistry'
_journal_page_first 898
_journal_page_last 905
_journal_paper_doi 10.1039/D0NJ05323F
_journal_volume 45
_journal_year 2021
_chemical_formula_moiety 'C22 H16 N2 O2'
_chemical_formula_sum 'C22 H16 N2 O2'
_chemical_formula_weight 340.37
_chemical_melting_point 420.0(10)
_chemical_name_common NMeOMeCHO
_chemical_name_systematic 4-(4-methoxyphenylethynyl)-5-(4-formylphenylethynyl)-1-methylimidazole
_space_group_crystal_system triclinic
_space_group_IT_number 2
_space_group_name_Hall '-P 1'
_space_group_name_H-M_alt 'P -1'
_atom_sites_solution_hydrogens geom
_audit_update_record
;
2019-08-29 deposited with the CCDC.	2020-12-03 downloaded from the CCDC.
;
_cell_angle_alpha 97.151(2)
_cell_angle_beta 114.1460(10)
_cell_angle_gamma 102.008(2)
_cell_formula_units_Z 2
_cell_length_a 9.3320(4)
_cell_length_b 9.8300(4)
_cell_length_c 11.3679(5)
_cell_measurement_reflns_used 5537
_cell_measurement_temperature 273.(2)
_cell_measurement_theta_max 25.0492
_cell_measurement_theta_min 2.4064
_cell_volume 904.73(7)
_computing_cell_refinement 'SAINT V8.37A (Bruker AXS Inc., 2015)'
_computing_data_reduction 'SAINT V8.37A (Bruker AXS Inc., 2015)'
_computing_structure_refinement 'SHELXL-2014/7 (Sheldrick, 2014)'
_diffrn_ambient_temperature 273.(2)
_diffrn_detector_area_resol_mean 7.4074
_diffrn_measured_fraction_theta_full 0.942
_diffrn_measured_fraction_theta_max 0.942
_diffrn_measurement_device_type 'Bruker D8 Venture'
_diffrn_measurement_method '\f and \w scans'
_diffrn_radiation_monochromator 'multilayered confocal mirror'
_diffrn_radiation_type MoK\a
_diffrn_radiation_wavelength 0.71073
_diffrn_reflns_av_R_equivalents 0.0349
_diffrn_reflns_av_unetI/netI 0.0362
_diffrn_reflns_limit_h_max 10
_diffrn_reflns_limit_h_min -11
_diffrn_reflns_limit_k_max 10
_diffrn_reflns_limit_k_min -11
_diffrn_reflns_limit_l_max 13
_diffrn_reflns_limit_l_min -12
_diffrn_reflns_number 8425
_diffrn_reflns_theta_full 25.06
_diffrn_reflns_theta_max 25.06
_diffrn_reflns_theta_min 2.41
_exptl_absorpt_coefficient_mu 0.081
_exptl_absorpt_correction_T_max 0.98
_exptl_absorpt_correction_T_min 0.80
_exptl_absorpt_correction_type multi-scan
_exptl_absorpt_process_details 'SADABS V2014/5 (Bruker AXS Inc.)'
_exptl_crystal_colour 'fluorescent light yellow'
_exptl_crystal_density_diffrn 1.249
_exptl_crystal_density_method 'not measured'
_exptl_crystal_description plate
_exptl_crystal_F_000 356
_exptl_crystal_recrystallization_method 'Re-crystallisation from solvent: Dichloromethane/Hexane'
_exptl_crystal_size_max 0.953
_exptl_crystal_size_mid 0.826
_exptl_crystal_size_min 0.197
_refine_diff_density_max 0.143
_refine_diff_density_min -0.142
_refine_ls_extinction_method none
_refine_ls_goodness_of_fit_ref 1.396
_refine_ls_hydrogen_treatment constr
_refine_ls_matrix_type full
_refine_ls_number_parameters 237
_refine_ls_number_reflns 3031
_refine_ls_number_restraints 0
_refine_ls_restrained_S_all 1.396
_refine_ls_R_factor_all 0.0554
_refine_ls_R_factor_gt 0.0482
_refine_ls_shift/su_max 0.000
_refine_ls_shift/su_mean 0.000
_refine_ls_structure_factor_coef Fsqd
_refine_ls_weighting_details 'w=1/[\s^2^(Fo^2^)+(0.1000P)^2^] where P=(Fo^2^+2Fc^2^)/3'
_refine_ls_weighting_scheme calc
_refine_ls_wR_factor_gt 0.1659
_refine_ls_wR_factor_ref 0.1766
_reflns_number_gt 2620
_reflns_number_total 3031
_reflns_threshold_expression 'I > 2\s(I)'
_cod_data_source_file d0nj05323f2.cif
_cod_data_source_block X190705KK_1e
_cod_depositor_comments
;
The following automatic conversions were performed:

data item '_chemical_melting_point' value '419-421' was changed to
'420.0(10)' -- the average value was taken and precision was
estimated.

Automatic conversion script
Id: cif_fix_values 7556 2019-12-06 15:28:31Z antanas 

 Adding full bibliography for 7060201--7060208.cif.
;
_cod_database_code 7060207

loop_
_space_group_symop_operation_xyz
'x, y, z'
'-x, -y, -z'

loop_
_atom_site_type_symbol
_atom_site_label
_atom_site_fract_x
_atom_site_fract_y
_atom_site_fract_z
_atom_site_U_iso_or_equiv
_atom_site_adp_type
_atom_site_calc_flag
_atom_site_refinement_flags_adp
_atom_site_refinement_flags_occupancy
_atom_site_refinement_flags_posn
_atom_site_occupancy
_atom_site_disorder_assembly
_atom_site_disorder_group
O O1 -0.13902(15) 0.13005(15) 0.02523(11) 0.0800(4) Uani d . . . 1 . .
N N1 0.69459(15) 0.57444(13) 0.98267(12) 0.0534(4) Uani d . . . 1 . .
N N2 0.48397(16) 0.65786(14) 0.88278(14) 0.0635(4) Uani d . . . 1 . .
C C13 0.65954(17) 0.38668(15) 0.79833(14) 0.0533(4) Uani d . . . 1 . .
O O2 0.7147(2) -0.09897(16) 0.25714(15) 0.1028(5) Uani d . . . 1 . .
C C4 0.61180(17) 0.49499(14) 0.85472(14) 0.0474(4) Uani d . . . 1 . .
C C15 0.71204(17) 0.19858(15) 0.64797(15) 0.0515(4) Uani d . . . 1 . .
C C3 0.48111(17) 0.54764(15) 0.79380(15) 0.0509(4) Uani d . . . 1 . .
C C5 0.36142(18) 0.49563(16) 0.65979(16) 0.0565(4) Uani d . . . 1 . .
C C6 0.26799(18) 0.44058(16) 0.54566(16) 0.0580(4) Uani d . . . 1 . .
C C16 0.80819(18) 0.10853(15) 0.69315(14) 0.0547(4) Uani d . . . 1 . .
H H16 0.8597 0.1113 0.7832 0.066 Uiso calc U . R 1 . .
C C9 -0.11258(18) 0.24977(18) 0.23642(16) 0.0608(4) Uani d . . . 1 . .
H H9 -0.2255 0.2248 0.2068 0.073 Uiso calc U . R 1 . .
C C14 0.68729(18) 0.29860(16) 0.73612(15) 0.0570(4) Uani d . . . 1 . .
C C2 0.6132(2) 0.66921(17) 0.99294(17) 0.0629(5) Uani d . . . 1 . .
H H2 0.6455 0.7364 1.0708 0.076 Uiso calc U . R 1 . .
C C7 0.15924(18) 0.36763(15) 0.41112(15) 0.0537(4) Uani d . . . 1 . .
C C17 0.82672(19) 0.01448(16) 0.60297(15) 0.0569(4) Uani d . . . 1 . .
H H17 0.8915 -0.0459 0.6329 0.068 Uiso calc U . R 1 . .
C C8 -0.00891(18) 0.32814(17) 0.36408(16) 0.0605(5) Uani d . . . 1 . .
H H8 -0.0533 0.3551 0.42 0.073 Uiso calc U . R 1 . .
C C10 -0.04806(18) 0.20855(17) 0.15272(15) 0.0568(4) Uani d . . . 1 . .
C C18 0.75023(19) 0.00914(15) 0.46895(15) 0.0547(4) Uani d . . . 1 . .
C C19 0.6547(2) 0.10069(18) 0.42497(16) 0.0643(5) Uani d . . . 1 . .
H H19 0.6034 0.0983 0.335 0.077 Uiso calc U . R 1 . .
C C20 0.6361(2) 0.19371(18) 0.51329(16) 0.0638(5) Uani d . . . 1 . .
H H20 0.5719 0.2545 0.4832 0.077 Uiso calc U . R 1 . .
C C12 0.22202(19) 0.32782(19) 0.32438(16) 0.0636(5) Uani d . . . 1 . .
H H12 0.3348 0.3552 0.3532 0.076 Uiso calc U . R 1 . .
C C11 0.12052(19) 0.2488(2) 0.19717(16) 0.0646(5) Uani d . . . 1 . .
H H11 0.1646 0.2224 0.1409 0.077 Uiso calc U . R 1 . .
C C1 0.8430(2) 0.5606(2) 1.08671(18) 0.0787(6) Uani d . . . 1 . .
H H1A 0.9328 0.5894 1.0657 0.118 Uiso calc U . R 1 . .
H H1B 0.8276 0.4627 1.0935 0.118 Uiso calc U . R 1 . .
H H1C 0.8666 0.6204 1.1696 0.118 Uiso calc U . R 1 . .
C C22 0.7713(3) -0.09162(19) 0.3747(2) 0.0744(5) Uani d . . . 1 . .
H H22 0.8323 -0.1537 0.4078 0.089 Uiso calc U . R 1 . .
C C21 -0.3114(2) 0.0764(2) -0.0207(2) 0.0893(6) Uani d . . . 1 . .
H H21A -0.3325 0.0231 0.0387 0.134 Uiso calc U . R 1 . .
H H21B -0.3597 0.015 -0.1078 0.134 Uiso calc U . R 1 . .
H H21C -0.3582 0.1549 -0.0238 0.134 Uiso calc U . R 1 . .

loop_
_atom_site_aniso_label
_atom_site_aniso_U_11
_atom_site_aniso_U_22
_atom_site_aniso_U_33
_atom_site_aniso_U_12
_atom_site_aniso_U_13
_atom_site_aniso_U_23
O1 0.0657(7) 0.1107(10) 0.0489(7) 0.0161(7) 0.0189(6) 0.0082(6)
N1 0.0562(7) 0.0509(7) 0.0479(7) 0.0120(5) 0.0228(6) 0.0019(5)
N2 0.0660(8) 0.0605(8) 0.0677(9) 0.0237(6) 0.0349(7) 0.0000(6)
C13 0.0576(8) 0.0469(8) 0.0570(9) 0.0154(6) 0.0287(7) 0.0068(7)
O2 0.1404(13) 0.0915(10) 0.0692(10) 0.0134(9) 0.0584(9) -0.0131(7)
C4 0.0507(7) 0.0450(7) 0.0461(8) 0.0099(6) 0.0253(6) 0.0030(6)
C15 0.0542(8) 0.0442(7) 0.0548(9) 0.0115(6) 0.0270(7) 0.0024(6)
C3 0.0515(8) 0.0488(8) 0.0547(9) 0.0129(6) 0.0285(7) 0.0055(6)
C5 0.0531(8) 0.0570(9) 0.0595(10) 0.0154(7) 0.0257(8) 0.0125(7)
C6 0.0559(9) 0.0528(8) 0.0596(10) 0.0132(7) 0.0215(8) 0.0137(7)
C16 0.0630(9) 0.0552(8) 0.0461(8) 0.0205(7) 0.0241(7) 0.0078(7)
C9 0.0469(8) 0.0690(10) 0.0628(10) 0.0200(7) 0.0201(7) 0.0131(8)
C14 0.0603(9) 0.0503(8) 0.0600(10) 0.0176(7) 0.0281(8) 0.0041(7)
C2 0.0707(10) 0.0593(9) 0.0573(10) 0.0137(8) 0.0350(8) -0.0055(7)
C7 0.0534(8) 0.0499(8) 0.0553(9) 0.0152(6) 0.0205(7) 0.0176(7)
C17 0.0696(9) 0.0490(8) 0.0613(10) 0.0237(7) 0.0347(8) 0.0125(7)
C8 0.0569(9) 0.0640(9) 0.0613(10) 0.0231(7) 0.0261(8) 0.0087(8)
C10 0.0569(9) 0.0641(9) 0.0460(8) 0.0175(7) 0.0182(7) 0.0184(7)
C18 0.0635(9) 0.0431(7) 0.0553(9) 0.0058(6) 0.0320(7) 0.0004(6)
C19 0.0681(10) 0.0709(10) 0.0460(9) 0.0178(8) 0.0212(7) 0.0064(7)
C20 0.0687(10) 0.0648(10) 0.0603(10) 0.0310(8) 0.0252(8) 0.0157(8)
C12 0.0471(8) 0.0835(11) 0.0601(10) 0.0136(7) 0.0234(8) 0.0280(8)
C11 0.0579(9) 0.0917(12) 0.0519(9) 0.0220(8) 0.0293(8) 0.0251(8)
C1 0.0657(10) 0.0851(12) 0.0610(11) 0.0175(9) 0.0103(9) 0.0058(9)
C22 0.0992(13) 0.0553(9) 0.0730(13) 0.0093(9) 0.0535(11) -0.0021(8)
C21 0.0669(11) 0.1049(15) 0.0626(11) 0.0019(10) 0.0126(9) 0.0040(10)

loop_
_atom_type_symbol
_atom_type_description
_atom_type_scat_dispersion_real
_atom_type_scat_dispersion_imag
_atom_type_scat_source
C C 0.0033 0.0016 'International Tables Vol C Tables 4.2.6.8 and 6.1.1.4'
H H 0.0000 0.0000 'International Tables Vol C Tables 4.2.6.8 and 6.1.1.4'
N N 0.0061 0.0033 'International Tables Vol C Tables 4.2.6.8 and 6.1.1.4'
O O 0.0106 0.0060 'International Tables Vol C Tables 4.2.6.8 and 6.1.1.4'

loop_
_geom_angle_atom_site_label_1
_geom_angle_atom_site_label_2
_geom_angle_atom_site_label_3
_geom_angle_site_symmetry_1
_geom_angle_site_symmetry_3
_geom_angle
_geom_angle_publ_flag
C10 O1 C21 . . 117.50(15) ?
C2 N1 C4 . . 106.45(13) ?
C2 N1 C1 . . 126.68(14) ?
C4 N1 C1 . . 126.86(13) ?
C2 N2 C3 . . 104.56(12) ?
C14 C13 C4 . . 171.75(15) ?
N1 C4 C3 . . 105.79(12) ?
N1 C4 C13 . . 125.66(12) ?
C3 C4 C13 . . 128.47(13) ?
C20 C15 C16 . . 119.82(13) ?
C20 C15 C14 . . 117.97(13) ?
C16 C15 C14 . . 122.22(14) ?
C4 C3 N2 . . 109.76(13) ?
C4 C3 C5 . . 125.08(13) ?
N2 C3 C5 . . 125.15(13) ?
C6 C5 C3 . . 173.11(15) ?
C5 C6 C7 . . 176.70(15) ?
C17 C16 C15 . . 119.31(14) ?
C17 C16 H16 . . 120.3 ?
C15 C16 H16 . . 120.3 ?
C10 C9 C8 . . 119.67(14) ?
C10 C9 H9 . . 120.2 ?
C8 C9 H9 . . 120.2 ?
C13 C14 C15 . . 173.44(16) ?
N2 C2 N1 . . 113.44(13) ?
N2 C2 H2 . . 123.3 ?
N1 C2 H2 . . 123.3 ?
C8 C7 C12 . . 117.86(14) ?
C8 C7 C6 . . 122.08(15) ?
C12 C7 C6 . . 119.98(13) ?
C16 C17 C18 . . 120.80(14) ?
C16 C17 H17 . . 119.6 ?
C18 C17 H17 . . 119.6 ?
C9 C8 C7 . . 121.67(15) ?
C9 C8 H8 . . 119.2 ?
C7 C8 H8 . . 119.2 ?
O1 C10 C9 . . 124.55(14) ?
O1 C10 C11 . . 115.76(15) ?
C9 C10 C11 . . 119.68(14) ?
C17 C18 C19 . . 119.30(14) ?
C17 C18 C22 . . 119.98(16) ?
C19 C18 C22 . . 120.71(16) ?
C20 C19 C18 . . 120.20(15) ?
C20 C19 H19 . . 119.9 ?
C18 C19 H19 . . 119.9 ?
C19 C20 C15 . . 120.57(14) ?
C19 C20 H20 . . 119.7 ?
C15 C20 H20 . . 119.7 ?
C11 C12 C7 . . 121.21(14) ?
C11 C12 H12 . . 119.4 ?
C7 C12 H12 . . 119.4 ?
C12 C11 C10 . . 119.88(15) ?
C12 C11 H11 . . 120.1 ?
C10 C11 H11 . . 120.1 ?
N1 C1 H1A . . 109.5 ?
N1 C1 H1B . . 109.5 ?
H1A C1 H1B . . 109.5 ?
N1 C1 H1C . . 109.5 ?
H1A C1 H1C . . 109.5 ?
H1B C1 H1C . . 109.5 ?
O2 C22 C18 . . 124.2(2) ?
O2 C22 H22 . . 117.9 ?
C18 C22 H22 . . 117.9 ?
O1 C21 H21A . . 109.5 ?
O1 C21 H21B . . 109.5 ?
H21A C21 H21B . . 109.5 ?
O1 C21 H21C . . 109.5 ?
H21A C21 H21C . . 109.5 ?
H21B C21 H21C . . 109.5 ?

loop_
_geom_bond_atom_site_label_1
_geom_bond_atom_site_label_2
_geom_bond_site_symmetry_2
_geom_bond_distance
_geom_bond_publ_flag
O1 C10 . 1.3635(19) ?
O1 C21 . 1.425(2) ?
N1 C2 . 1.341(2) ?
N1 C4 . 1.3671(18) ?
N1 C1 . 1.454(2) ?
N2 C2 . 1.307(2) ?
N2 C3 . 1.3750(18) ?
C13 C14 . 1.1864(19) ?
C13 C4 . 1.4157(18) ?
O2 C22 . 1.205(2) ?
C4 C3 . 1.377(2) ?
C15 C20 . 1.389(2) ?
C15 C16 . 1.385(2) ?
C15 C14 . 1.4363(19) ?
C3 C5 . 1.416(2) ?
C5 C6 . 1.200(2) ?
C6 C7 . 1.427(2) ?
C16 C17 . 1.382(2) ?
C16 H16 . 0.93 ?
C9 C10 . 1.381(2) ?
C9 C8 . 1.378(2) ?
C9 H9 . 0.93 ?
C2 H2 . 0.93 ?
C7 C8 . 1.381(2) ?
C7 C12 . 1.393(2) ?
C17 C18 . 1.381(2) ?
C17 H17 . 0.93 ?
C8 H8 . 0.93 ?
C10 C11 . 1.388(2) ?
C18 C19 . 1.391(2) ?
C18 C22 . 1.469(2) ?
C19 C20 . 1.362(2) ?
C19 H19 . 0.93 ?
C20 H20 . 0.93 ?
C12 C11 . 1.373(2) ?
C12 H12 . 0.93 ?
C11 H11 . 0.93 ?
C1 H1A . 0.96 ?
C1 H1B . 0.96 ?
C1 H1C . 0.96 ?
C22 H22 . 0.93 ?
C21 H21A . 0.96 ?
C21 H21B . 0.96 ?
C21 H21C . 0.96 ?
